data_4103857
loop_
_publ_author_name
'Scott A. Snyder'
'Steven P. Breazzano'
'Audrey G. Ross'
'Yunqing Lin'
'Alexandros L. Zografos'

_publ_section_title
;
 Total Synthesis of Diverse Carbogenic Complexity within the Resveratrol
 Class from a Common Building Block
;
_journal_name_full 'Journal of the American Chemical Society'
_journal_page_first 1753
_journal_page_last 1765
_journal_paper_doi 10.1021/ja806183r
_journal_volume 131
_journal_year 2009
_chemical_formula_sum 'C27 H28 O6'
_chemical_formula_weight 448.49
_chemical_name_systematic
;

 ?

;
_space_group_IT_number 14
_symmetry_cell_setting monoclinic
_symmetry_space_group_name_Hall '-P 2yn'
_symmetry_space_group_name_H-M 'P 1 21/n 1'
_atom_sites_solution_hydrogens geom
_atom_sites_solution_primary direct
_atom_sites_solution_secondary difmap
_audit_creation_method SHELXL-97
_cell_angle_alpha 90.00
_cell_angle_beta 101.057(2)
_cell_angle_gamma 90.00
_cell_formula_units_Z 4
_cell_length_a 8.6151(12)
_cell_length_b 22.939(3)
_cell_length_c 11.7749(16)
_cell_measurement_reflns_used 6777
_cell_measurement_temperature 170(2)
_cell_measurement_theta_max 30.08
_cell_measurement_theta_min 2.50
_cell_volume 2283.8(5)
_computing_cell_refinement 'Bruker SMART'
_computing_data_collection 'Bruker SMART'
_computing_data_reduction 'Bruker SAINT'
_computing_molecular_graphics 'Bruker SHELXTL'
_computing_publication_material 'Bruker SHELXTL'
_computing_structure_refinement 'SHELXL-97 (Sheldrick, 1997)'
_computing_structure_solution 'SHELXS-97 (Sheldrick, 1990)'
_diffrn_ambient_temperature 170(2)
_diffrn_measured_fraction_theta_full 1.000
_diffrn_measured_fraction_theta_max 1.000
_diffrn_measurement_device_type 'CCD area detector'
_diffrn_measurement_method 'phi and omega scans'
_diffrn_radiation_monochromator graphite
_diffrn_radiation_source 'fine-focus sealed tube'
_diffrn_radiation_type MoK\a
_diffrn_radiation_wavelength 0.71073
_diffrn_reflns_av_R_equivalents 0.0816
_diffrn_reflns_av_sigmaI/netI 0.0721
_diffrn_reflns_limit_h_max 12
_diffrn_reflns_limit_h_min -12
_diffrn_reflns_limit_k_max 32
_diffrn_reflns_limit_k_min -32
_diffrn_reflns_limit_l_max 16
_diffrn_reflns_limit_l_min -16
_diffrn_reflns_number 36221
_diffrn_reflns_theta_full 30.53
_diffrn_reflns_theta_max 30.53
_diffrn_reflns_theta_min 1.78
_exptl_absorpt_coefficient_mu 0.092
_exptl_absorpt_correction_T_max 0.9954
_exptl_absorpt_correction_T_min 0.9873
_exptl_absorpt_correction_type empirical
_exptl_absorpt_process_details SADABS
_exptl_crystal_colour COLORLESS
_exptl_crystal_density_diffrn 1.304
_exptl_crystal_density_method 'not measured'
_exptl_crystal_description BLOCK
_exptl_crystal_F_000 952
_exptl_crystal_size_max 0.14
_exptl_crystal_size_mid 0.14
_exptl_crystal_size_min 0.05
_refine_diff_density_max 0.763
_refine_diff_density_min -0.277
_refine_diff_density_rms 0.054
_refine_ls_extinction_method none
_refine_ls_goodness_of_fit_ref 1.032
_refine_ls_hydrogen_treatment constr
_refine_ls_matrix_type full
_refine_ls_number_parameters 298
_refine_ls_number_reflns 6973
_refine_ls_number_restraints 0
_refine_ls_restrained_S_all 1.032
_refine_ls_R_factor_all 0.1577
_refine_ls_R_factor_gt 0.0716
_refine_ls_shift/su_max 0.000
_refine_ls_shift/su_mean 0.000
_refine_ls_structure_factor_coef Fsqd
_refine_ls_weighting_details 'calc w=1/[\s^2^(Fo^2^)+(0.0871P)^2^+0.9912P] where P=(Fo^2^+2Fc^2^)/3'
_refine_ls_weighting_scheme calc
_refine_ls_wR_factor_gt 0.1735
_refine_ls_wR_factor_ref 0.2148
_reflns_number_gt 3408
_reflns_number_total 6973
_reflns_threshold_expression >2sigma(I)
_cod_data_source_file ja806183r_si_007.cif
_cod_data_source_block sbbis10
_cod_depositor_comments
;
The following automatic conversions were performed:

'_exptl_absorpt_correction_type' value 'EMPIRICAL' changed to
'empirical' according to the built-in table from CIF Core dictionary
named 'cif_core.dic' version 2.4.1 from
2010-06-29.

'_refine_ls_hydrogen_treatment' value 'CONSTR' changed
to 'constr' according to the built-in table from CIF Core dictionary
named 'cif_core.dic' version 2.4.1 from 2010-06-29.

Automatic conversion script
Id: cif_fix_values 1715 2011-07-08 13:25:40Z adriana 
;
_cod_database_code 4103857

loop_
_symmetry_equiv_pos_as_xyz
'x, y, z'
'-x+1/2, y+1/2, -z+1/2'
'-x, -y, -z'
'x-1/2, -y-1/2, z-1/2'

loop_
_atom_site_label
_atom_site_type_symbol
_atom_site_fract_x
_atom_site_fract_y
_atom_site_fract_z
_atom_site_U_iso_or_equiv
_atom_site_adp_type
_atom_site_occupancy
_atom_site_symmetry_multiplicity
_atom_site_calc_flag
_atom_site_refinement_flags
O1 O -0.1698(2) 0.12157(8) -0.76067(17) 0.0505(5) Uani 1 1 d .
O2 O -0.2410(2) -0.03148(9) -0.50401(15) 0.0477(5) Uani 1 1 d .
O3 O 0.2688(2) -0.05278(8) -0.87270(17) 0.0485(5) Uani 1 1 d .
O4 O 0.4839(2) -0.19545(9) -0.59349(18) 0.0502(5) Uani 1 1 d .
O5 O -0.5605(2) -0.23995(9) -0.98361(18) 0.0573(6) Uani 1 1 d .
O6 O -0.4928(3) -0.17005(10) -1.14271(19) 0.0653(6) Uani 1 1 d .
C1 C -0.1472(3) -0.11687(11) -0.6261(2) 0.0358(6) Uani 1 1 d .
H1A H -0.2539 -0.1262 -0.6116 0.043 Uiso 1 1 calc R
H1B H -0.0736 -0.1176 -0.5504 0.043 Uiso 1 1 calc R
C2 C -0.1509(3) -0.05510(11) -0.6734(2) 0.0350(5) Uani 1 1 d .
C3 C -0.1988(3) -0.01141(12) -0.6038(2) 0.0371(6) Uani 1 1 d .
C4 C -0.2035(3) 0.04670(12) -0.6339(2) 0.0404(6) Uani 1 1 d .
H4A H -0.2349 0.0753 -0.5845 0.048 Uiso 1 1 calc R
C5 C -0.1614(3) 0.06293(11) -0.7379(2) 0.0388(6) Uani 1 1 d .
C6 C -0.1146(3) 0.02123(11) -0.8095(2) 0.0376(6) Uani 1 1 d .
H6A H -0.0867 0.0325 -0.8806 0.045 Uiso 1 1 calc R
C7 C -0.1084(3) -0.03751(11) -0.7772(2) 0.0354(6) Uani 1 1 d .
C8 C -0.0504(3) -0.08148(11) -0.8577(2) 0.0371(6) Uani 1 1 d .
H8A H -0.0236 -0.0606 -0.9260 0.044 Uiso 1 1 calc R
C9 C 0.0951(3) -0.11288(11) -0.7930(2) 0.0364(6) Uani 1 1 d .
C10 C 0.2516(3) -0.09813(10) -0.7997(2) 0.0383(6) Uani 1 1 d .
C11 C 0.3780(3) -0.12641(11) -0.7334(2) 0.0402(6) Uani 1 1 d .
H11A H 0.4830 -0.1166 -0.7401 0.048 Uiso 1 1 calc R
C12 C 0.3507(3) -0.16957(11) -0.6565(2) 0.0384(6) Uani 1 1 d .
C13 C 0.1974(3) -0.18444(11) -0.6470(2) 0.0368(6) Uani 1 1 d .
H13A H 0.1791 -0.2139 -0.5945 0.044 Uiso 1 1 calc R
C14 C 0.0709(3) -0.15564(10) -0.7153(2) 0.0342(5) Uani 1 1 d .
C15 C -0.0983(3) -0.16559(11) -0.7015(2) 0.0352(6) Uani 1 1 d .
H15A H -0.1050 -0.2039 -0.6620 0.042 Uiso 1 1 calc R
C16 C -0.2073(3) -0.16690(11) -0.8179(2) 0.0368(6) Uani 1 1 d .
C17 C -0.3341(3) -0.20588(12) -0.8439(2) 0.0407(6) Uani 1 1 d .
H17A H -0.3531 -0.2333 -0.7876 0.049 Uiso 1 1 calc R
C18 C -0.4310(3) -0.20442(12) -0.9514(3) 0.0453(7) Uani 1 1 d .
C19 C -0.3981(4) -0.16528(13) -1.0356(2) 0.0494(8) Uani 1 1 d .
C20 C -0.2755(3) -0.12551(12) -1.0090(2) 0.0455(7) Uani 1 1 d .
H20A H -0.2560 -0.0982 -1.0653 0.055 Uiso 1 1 calc R
C21 C -0.1809(3) -0.12590(11) -0.8986(2) 0.0392(6) Uani 1 1 d .
C22 C -0.1431(4) 0.14045(13) -0.8703(3) 0.0603(9) Uani 1 1 d .
H22A H -0.1526 0.1830 -0.8755 0.090 Uiso 1 1 calc R
H22B H -0.2216 0.1226 -0.9317 0.090 Uiso 1 1 calc R
H22C H -0.0367 0.1288 -0.8794 0.090 Uiso 1 1 calc R
C23 C -0.2799(4) 0.01101(15) -0.4249(3) 0.0585(9) Uani 1 1 d .
H23A H -0.3074 -0.0088 -0.3577 0.088 Uiso 1 1 calc R
H23B H -0.3702 0.0343 -0.4634 0.088 Uiso 1 1 calc R
H23C H -0.1888 0.0366 -0.3994 0.088 Uiso 1 1 calc R
C24 C 0.4276(4) -0.03618(14) -0.8801(3) 0.0613(9) Uani 1 1 d .
H24A H 0.4245 -0.0034 -0.9339 0.092 Uiso 1 1 calc R
H24B H 0.4817 -0.0693 -0.9080 0.092 Uiso 1 1 calc R
H24C H 0.4849 -0.0245 -0.8034 0.092 Uiso 1 1 calc R
C25 C 0.4593(3) -0.23769(13) -0.5102(3) 0.0518(8) Uani 1 1 d .
H25A H 0.5616 -0.2531 -0.4707 0.078 Uiso 1 1 calc R
H25B H 0.3944 -0.2696 -0.5491 0.078 Uiso 1 1 calc R
H25C H 0.4050 -0.2195 -0.4534 0.078 Uiso 1 1 calc R
C26 C -0.5965(4) -0.27903(14) -0.8987(3) 0.0591(9) Uani 1 1 d .
H26A H -0.6893 -0.3024 -0.9322 0.089 Uiso 1 1 calc R
H26B H -0.6190 -0.2568 -0.8327 0.089 Uiso 1 1 calc R
H26C H -0.5061 -0.3049 -0.8728 0.089 Uiso 1 1 calc R
C27 C -0.4500(5) -0.13447(18) -1.2329(3) 0.0761(11) Uani 1 1 d .
H27A H -0.5249 -0.1413 -1.3055 0.114 Uiso 1 1 calc R
H27B H -0.3430 -0.1447 -1.2431 0.114 Uiso 1 1 calc R
H27C H -0.4529 -0.0933 -1.2115 0.114 Uiso 1 1 calc R

loop_
_atom_site_aniso_label
_atom_site_aniso_U_11
_atom_site_aniso_U_22
_atom_site_aniso_U_33
_atom_site_aniso_U_23
_atom_site_aniso_U_13
_atom_site_aniso_U_12
O1 0.0649(13) 0.0344(10) 0.0555(12) -0.0059(9) 0.0198(10) 0.0027(9)
O2 0.0527(12) 0.0631(13) 0.0311(9) -0.0066(9) 0.0178(9) 0.0019(9)
O3 0.0512(12) 0.0473(11) 0.0532(12) 0.0058(9) 0.0258(10) 0.0014(9)
O4 0.0294(10) 0.0512(12) 0.0717(14) 0.0080(10) 0.0139(9) -0.0002(8)
O5 0.0504(13) 0.0572(13) 0.0583(13) -0.0165(11) -0.0045(10) 0.0074(10)
O6 0.0649(15) 0.0756(16) 0.0477(13) -0.0131(12) -0.0085(11) 0.0117(12)
C1 0.0310(13) 0.0468(15) 0.0305(13) 0.0037(11) 0.0081(10) 0.0005(11)
C2 0.0327(13) 0.0422(14) 0.0308(12) 0.0000(11) 0.0082(10) 0.0020(11)
C3 0.0294(13) 0.0531(16) 0.0294(13) -0.0040(11) 0.0069(10) -0.0002(11)
C4 0.0374(14) 0.0463(15) 0.0377(14) -0.0107(12) 0.0076(11) 0.0048(12)
C5 0.0405(14) 0.0342(14) 0.0412(14) -0.0059(11) 0.0067(11) 0.0007(11)
C6 0.0451(15) 0.0369(13) 0.0328(13) 0.0000(11) 0.0124(11) 0.0030(11)
C7 0.0361(13) 0.0378(14) 0.0334(13) -0.0034(11) 0.0092(11) 0.0046(10)
C8 0.0495(15) 0.0337(13) 0.0317(13) 0.0013(10) 0.0168(11) 0.0069(11)
C9 0.0427(15) 0.0348(13) 0.0358(13) -0.0023(10) 0.0176(11) 0.0044(11)
C10 0.0529(16) 0.0294(13) 0.0398(14) -0.0031(11) 0.0271(13) -0.0041(11)
C11 0.0363(14) 0.0371(14) 0.0522(16) -0.0058(12) 0.0210(12) -0.0014(11)
C12 0.0345(14) 0.0338(13) 0.0496(16) -0.0021(12) 0.0149(12) -0.0002(11)
C13 0.0321(13) 0.0327(13) 0.0483(15) 0.0044(11) 0.0142(11) -0.0012(10)
C14 0.0367(13) 0.0303(12) 0.0378(14) -0.0024(10) 0.0123(11) 0.0005(10)
C15 0.0338(13) 0.0365(13) 0.0358(13) 0.0053(10) 0.0081(11) 0.0024(10)
C16 0.0379(14) 0.0381(14) 0.0356(14) -0.0037(11) 0.0101(11) 0.0075(11)
C17 0.0376(14) 0.0419(14) 0.0419(15) -0.0051(12) 0.0061(12) 0.0112(11)
C18 0.0407(15) 0.0429(15) 0.0493(17) -0.0143(13) 0.0009(13) 0.0101(12)
C19 0.0514(17) 0.0577(18) 0.0345(14) -0.0134(13) -0.0034(13) 0.0251(14)
C20 0.0540(18) 0.0432(15) 0.0389(15) -0.0070(12) 0.0078(13) 0.0174(13)
C21 0.0468(15) 0.0377(14) 0.0338(13) -0.0053(11) 0.0094(12) 0.0121(11)
C22 0.080(2) 0.0393(16) 0.068(2) 0.0060(15) 0.0305(18) 0.0088(15)
C23 0.059(2) 0.081(2) 0.0416(16) -0.0226(16) 0.0261(15) -0.0065(17)
C24 0.063(2) 0.0512(18) 0.084(2) 0.0083(17) 0.0475(19) -0.0041(15)
C25 0.0335(15) 0.0505(17) 0.070(2) 0.0116(15) 0.0058(14) 0.0003(12)
C26 0.0457(18) 0.0540(19) 0.074(2) -0.0184(17) 0.0032(16) -0.0017(14)
C27 0.083(3) 0.106(3) 0.0348(17) -0.0054(19) -0.0008(17) 0.024(2)

loop_
_atom_type_symbol
_atom_type_description
_atom_type_scat_dispersion_real
_atom_type_scat_dispersion_imag
_atom_type_scat_source
C C 0.0033 0.0016 'International Tables Vol C Tables 4.2.6.8 and 6.1.1.4'
H H 0.0000 0.0000 'International Tables Vol C Tables 4.2.6.8 and 6.1.1.4'
O O 0.0106 0.0060 'International Tables Vol C Tables 4.2.6.8 and 6.1.1.4'

loop_
_geom_angle_atom_site_label_1
_geom_angle_atom_site_label_2
_geom_angle_atom_site_label_3
_geom_angle
C5 O1 C22 117.7(2)
C3 O2 C23 117.5(2)
C10 O3 C24 117.1(2)
C12 O4 C25 116.5(2)
C18 O5 C26 117.1(2)
C19 O6 C27 116.2(3)
C2 C1 C15 117.1(2)
C7 C2 C3 117.3(2)
C7 C2 C1 126.7(2)
C3 C2 C1 116.0(2)
O2 C3 C4 123.0(2)
O2 C3 C2 114.5(2)
C4 C3 C2 122.4(2)
C3 C4 C5 119.1(2)
O1 C5 C6 124.7(2)
O1 C5 C4 114.9(2)
C6 C5 C4 120.4(2)
C5 C6 C7 120.1(2)
C6 C7 C2 120.8(2)
C6 C7 C8 117.8(2)
C2 C7 C8 121.4(2)
C9 C8 C21 109.2(2)
C9 C8 C7 109.7(2)
C21 C8 C7 109.1(2)
C14 C9 C10 118.3(2)
C14 C9 C8 117.0(2)
C10 C9 C8 124.5(2)
C11 C10 O3 122.9(2)
C11 C10 C9 121.2(2)
O3 C10 C9 115.8(2)
C10 C11 C12 119.4(2)
O4 C12 C13 123.9(2)
O4 C12 C11 115.5(2)
C13 C12 C11 120.6(2)
C12 C13 C14 119.2(2)
C9 C14 C13 121.2(2)
C9 C14 C15 116.6(2)
C13 C14 C15 122.0(2)
C16 C15 C14 110.5(2)
C16 C15 C1 110.4(2)
C14 C15 C1 109.2(2)
C21 C16 C17 120.5(2)
C21 C16 C15 117.0(2)
C17 C16 C15 122.5(2)
C18 C17 C16 119.8(3)
O5 C18 C17 123.8(3)
O5 C18 C19 116.5(3)
C17 C18 C19 119.7(3)
O6 C19 C20 123.7(3)
O6 C19 C18 115.7(3)
C20 C19 C18 120.6(3)
C19 C20 C21 119.4(3)
C16 C21 C20 120.0(3)
C16 C21 C8 116.4(2)
C20 C21 C8 123.6(3)

loop_
_geom_bond_atom_site_label_1
_geom_bond_atom_site_label_2
_geom_bond_distance
O1 C5 1.371(3)
O1 C22 1.422(4)
O2 C3 1.374(3)
O2 C23 1.432(3)
O3 C10 1.376(3)
O3 C24 1.439(3)
O4 C12 1.376(3)
O4 C25 1.423(3)
O5 C18 1.375(3)
O5 C26 1.420(4)
O6 C19 1.368(3)
O6 C27 1.443(4)
C1 C2 1.521(4)
C1 C15 1.535(4)
C2 C7 1.401(3)
C2 C3 1.406(3)
C3 C4 1.378(4)
C4 C5 1.393(4)
C5 C6 1.385(3)
C6 C7 1.398(3)
C7 C8 1.532(3)
C8 C9 1.518(4)
C8 C21 1.525(4)
C9 C14 1.385(3)
C9 C10 1.407(4)
C10 C11 1.374(4)
C11 C12 1.392(4)
C12 C13 1.389(3)
C13 C14 1.390(4)
C14 C15 1.515(3)
C15 C16 1.506(4)
C16 C21 1.387(4)
C16 C17 1.399(4)
C17 C18 1.377(4)
C18 C19 1.406(4)
C19 C20 1.386(4)
C20 C21 1.395(4)
